data_2237575
loop_
_publ_author_name
'Morrison, Shaunna M.'
'Andrade, Marcelo B.'
'Wenz, Michelle D.'
'Domanik, Kenneth J.'
'Downs, Robert T.'

_publ_section_title
;
 Lanthanite-(Nd), Nd~2~(CO~3~)~3~&#x00B7;8H~2~O
;
_journal_coeditor_code WM2719
_journal_issue 3
_journal_name_full 'Acta Crystallographica Section E'
_journal_page_first i15
_journal_page_last i16
_journal_paper_doi 10.1107/S1600536813003164
_journal_volume 69
_journal_year 2013
_chemical_formula_iupac 'Nd2 (C O3)3, 8H2 O'
_chemical_formula_sum 'C3 H16 Nd2 O17'
_chemical_formula_weight 612.64
_chemical_name_systematic
;
Dineodymium(III) tricarbonate octahydrate
;
_space_group_IT_number 56
_symmetry_cell_setting orthorhombic
_symmetry_space_group_name_Hall '-P 2ab 2ac'
_symmetry_space_group_name_H-M 'P c c n'
_atom_sites_solution_primary direct
_atom_sites_solution_secondary difmap
_audit_creation_method SHELXL-97
_cell_angle_alpha 90.00
_cell_angle_beta 90.00
_cell_angle_gamma 90.00
_cell_formula_units_Z 4
_cell_length_a 8.9391(4)
_cell_length_b 9.4694(4)
_cell_length_c 16.9374(8)
_cell_measurement_reflns_used 6318
_cell_measurement_temperature 296(2)
_cell_measurement_theta_max 27.48
_cell_measurement_theta_min 2.28
_cell_volume 1433.72(11)
_computing_cell_refinement 'SAINT (Bruker, 2004)'
_computing_data_collection 'APEX2 (Bruker, 2004)'
_computing_data_reduction 'SAINT (Bruker, 2004)'
_computing_molecular_graphics '<i>XtalDraw</i> (Downs & Hall-Wallace, 2003)'
_computing_publication_material 'publCIF (Westrip, 2010)'
_computing_structure_refinement 'SHELXL97 (Sheldrick, 2008)'
_computing_structure_solution 'SHELXS97 (Sheldrick, 2008)'
_diffrn_ambient_temperature 296(2)
_diffrn_measured_fraction_theta_full 0.953
_diffrn_measured_fraction_theta_max 0.953
_diffrn_measurement_device_type 'Bruker APEXII CCD area-detector'
_diffrn_measurement_method '\f and \w scan'
_diffrn_radiation_monochromator graphite
_diffrn_radiation_source 'fine-focus sealed tube'
_diffrn_radiation_type MoK\a
_diffrn_radiation_wavelength 0.71073
_diffrn_reflns_av_R_equivalents 0.0178
_diffrn_reflns_av_sigmaI/netI 0.0132
_diffrn_reflns_limit_h_max 11
_diffrn_reflns_limit_h_min -11
_diffrn_reflns_limit_k_max 11
_diffrn_reflns_limit_k_min -10
_diffrn_reflns_limit_l_max 19
_diffrn_reflns_limit_l_min -21
_diffrn_reflns_number 9235
_diffrn_reflns_theta_full 27.48
_diffrn_reflns_theta_max 27.48
_diffrn_reflns_theta_min 3.23
_diffrn_standards_number 0
_exptl_absorpt_coefficient_mu 7.253
_exptl_absorpt_correction_T_max 0.8685
_exptl_absorpt_correction_T_min 0.3248
_exptl_absorpt_correction_type multi-scan
_exptl_absorpt_process_details '(<i>SADABS</i>; Sheldrick, 2005)'
_exptl_crystal_colour pink
_exptl_crystal_density_diffrn 2.838
_exptl_crystal_density_method 'not measured'
_exptl_crystal_description platy
_exptl_crystal_F_000 1160
_exptl_crystal_size_max 0.20
_exptl_crystal_size_mid 0.18
_exptl_crystal_size_min 0.02
_refine_diff_density_max 0.806
_refine_diff_density_min -0.589
_refine_ls_extinction_method none
_refine_ls_goodness_of_fit_ref 1.124
_refine_ls_hydrogen_treatment noref
_refine_ls_matrix_type full
_refine_ls_number_parameters 102
_refine_ls_number_reflns 1570
_refine_ls_number_restraints 0
_refine_ls_restrained_S_all 1.124
_refine_ls_R_factor_all 0.0232
_refine_ls_R_factor_gt 0.0198
_refine_ls_shift/su_max 0.001
_refine_ls_shift/su_mean 0.000
_refine_ls_structure_factor_coef Fsqd
_refine_ls_weighting_details 'calc w=1/[\s^2^(Fo^2^)+(0.0225P)^2^+5.4801P] where P=(Fo^2^+2Fc^2^)/3'
_refine_ls_weighting_scheme calc
_refine_ls_wR_factor_gt 0.0537
_refine_ls_wR_factor_ref 0.0566
_reflns_number_gt 1373
_reflns_number_total 1570
_reflns_threshold_expression I>2sigma(I)
_cod_data_source_file wm2719.cif
_cod_data_source_block I
_cod_database_code 2237575
_cod_database_fobs_code 2237575

loop_
_symmetry_equiv_pos_as_xyz
'x, y, z'
'-x+1/2, -y+1/2, z'
'-x, y+1/2, -z+1/2'
'x+1/2, -y, -z+1/2'
'-x, -y, -z'
'x-1/2, y-1/2, -z'
'x, -y-1/2, z-1/2'
'-x-1/2, y, z-1/2'

loop_
_atom_site_type_symbol
_atom_site_label
_atom_site_fract_x
_atom_site_fract_y
_atom_site_fract_z
_atom_site_U_iso_or_equiv
_atom_site_adp_type
_atom_site_calc_flag
_atom_site_refinement_flags
_atom_site_occupancy
_atom_site_symmetry_multiplicity
Nd Nd1 0.2500 0.2500 0.250082(15) 0.01450(9) Uani d S 1 2
Nd Nd2 0.2500 0.7500 0.280450(15) 0.01381(9) Uani d S 1 2
C C1 0.2500 0.7500 0.1061(3) 0.0211(11) Uani d S 1 2
C C2 0.4597(4) 0.4972(3) 0.28322(19) 0.0142(6) Uani d . 1 1
O O1 0.3229(3) 0.6575(3) 0.14676(14) 0.0181(5) Uani d . 1 1
O O2 0.2500 0.7500 0.0327(3) 0.069(2) Uani d S 1 2
O O3 0.0234(3) 0.3837(3) 0.20815(16) 0.0210(5) Uani d . 1 1
O O4 0.0234(3) 0.6160(3) 0.23732(16) 0.0216(5) Uani d . 1 1
O O5 0.3158(3) 0.4931(3) 0.29412(15) 0.0192(5) Uani d . 1 1
O OW1 0.3170(3) 0.3820(3) 0.12154(16) 0.0232(5) Uani d . 1 1
O OW2 0.1140(3) 0.3219(3) 0.37844(16) 0.0261(6) Uani d . 1 1
O OW3 0.1241(3) 0.6457(3) 0.40530(17) 0.0343(7) Uani d . 1 1
O OW4 0.3878(6) 0.3889(5) 0.4972(3) 0.0749(15) Uani d . 1 1

loop_
_atom_site_aniso_label
_atom_site_aniso_U_11
_atom_site_aniso_U_22
_atom_site_aniso_U_33
_atom_site_aniso_U_12
_atom_site_aniso_U_13
_atom_site_aniso_U_23
Nd1 0.01417(13) 0.01111(16) 0.01822(16) 0.00172(9) 0.000 0.000
Nd2 0.01354(13) 0.01037(16) 0.01752(16) -0.00126(9) 0.000 0.000
C1 0.018(2) 0.022(3) 0.023(3) 0.003(2) 0.000 0.000
C2 0.0165(15) 0.0119(17) 0.0143(14) 0.0004(12) -0.0013(12) 0.0014(12)
O1 0.0181(11) 0.0150(12) 0.0212(12) 0.0022(9) -0.0017(9) -0.0018(10)
O2 0.095(5) 0.094(5) 0.017(2) 0.070(4) 0.000 0.000
O3 0.0224(12) 0.0121(13) 0.0284(13) 0.0055(10) -0.0016(10) 0.0001(10)
O4 0.0188(11) 0.0131(14) 0.0329(14) -0.0039(10) -0.0022(10) -0.0029(10)
O5 0.0128(11) 0.0165(13) 0.0284(13) 0.0006(9) 0.0027(10) 0.0008(10)
OW1 0.0280(13) 0.0159(13) 0.0255(13) -0.0007(11) 0.0012(11) -0.0012(10)
OW2 0.0171(12) 0.0357(17) 0.0254(13) -0.0010(11) 0.0007(10) 0.0006(12)
OW3 0.0303(15) 0.050(2) 0.0228(13) -0.0153(14) 0.0008(11) -0.0011(13)
OW4 0.089(3) 0.077(3) 0.059(3) -0.028(3) 0.035(2) -0.029(2)

loop_
_atom_type_symbol
_atom_type_description
_atom_type_scat_dispersion_real
_atom_type_scat_dispersion_imag
_atom_type_scat_source
C C 0.0033 0.0016 'International Tables Vol C Tables 4.2.6.8 and 6.1.1.4'
O O 0.0106 0.0060 'International Tables Vol C Tables 4.2.6.8 and 6.1.1.4'
Nd Nd -0.1943 3.0179 'International Tables Vol C Tables 4.2.6.8 and 6.1.1.4'
H H 0.0000 0.0000 'International Tables Vol C Tables 4.2.6.8 and 6.1.1.4'

loop_
_geom_angle_atom_site_label_1
_geom_angle_atom_site_label_2
_geom_angle_atom_site_label_3
_geom_angle_site_symmetry_1
_geom_angle_site_symmetry_3
_geom_angle
O5 Nd1 O5 . 2 145.15(12)
O5 Nd1 O3 . 2 111.28(8)
O5 Nd1 O3 2 2 78.92(8)
O5 Nd1 O3 . . 78.92(8)
O5 Nd1 O3 2 . 111.28(8)
O3 Nd1 O3 2 . 146.88(12)
O5 Nd1 OW1 . 2 139.03(8)
O5 Nd1 OW1 2 2 75.53(8)
O3 Nd1 OW1 2 2 72.68(8)
O3 Nd1 OW1 . 2 79.45(8)
O5 Nd1 OW1 . . 75.53(8)
O5 Nd1 OW1 2 . 139.03(8)
O3 Nd1 OW1 2 . 79.45(8)
O3 Nd1 OW1 . . 72.68(8)
OW1 Nd1 OW1 2 . 64.96(12)
O5 Nd1 OW2 . . 67.38(8)
O5 Nd1 OW2 2 . 83.13(9)
O3 Nd1 OW2 2 . 139.15(9)
O3 Nd1 OW2 . . 73.95(8)
OW1 Nd1 OW2 2 . 136.78(8)
OW1 Nd1 OW2 . . 133.78(8)
O5 Nd1 OW2 . 2 83.13(9)
O5 Nd1 OW2 2 2 67.38(8)
O3 Nd1 OW2 2 2 73.95(8)
O3 Nd1 OW2 . 2 139.15(9)
OW1 Nd1 OW2 2 2 133.78(8)
OW1 Nd1 OW2 . 2 136.78(8)
OW2 Nd1 OW2 . 2 65.29(12)
O5 Nd1 O4 . 4_565 48.95(8)
O5 Nd1 O4 2 4_565 127.62(8)
O3 Nd1 O4 2 4_565 62.36(9)
O3 Nd1 O4 . 4_565 120.53(9)
OW1 Nd1 O4 2 4_565 119.54(8)
OW1 Nd1 O4 . 4_565 68.74(8)
OW2 Nd1 O4 . 4_565 103.32(8)
OW2 Nd1 O4 2 4_565 68.87(8)
O5 Nd1 O4 . 3_545 127.62(8)
O5 Nd1 O4 2 3_545 48.95(8)
O3 Nd1 O4 2 3_545 120.53(9)
O3 Nd1 O4 . 3_545 62.36(9)
OW1 Nd1 O4 2 3_545 68.74(8)
OW1 Nd1 O4 . 3_545 119.54(8)
OW2 Nd1 O4 . 3_545 68.87(8)
OW2 Nd1 O4 2 3_545 103.32(8)
O4 Nd1 O4 4_565 3_545 171.14(11)
O4 Nd2 O4 . 2_565 146.01(13)
O4 Nd2 O5 . 2_565 109.18(8)
O4 Nd2 O5 2_565 2_565 74.05(8)
O4 Nd2 O5 . . 74.05(8)
O4 Nd2 O5 2_565 . 109.18(8)
O5 Nd2 O5 2_565 . 169.43(12)
O4 Nd2 O1 . 2_565 72.75(8)
O4 Nd2 O1 2_565 2_565 76.70(8)
O5 Nd2 O1 2_565 2_565 71.64(8)
O5 Nd2 O1 . 2_565 118.74(8)
O4 Nd2 O1 . . 76.70(8)
O4 Nd2 O1 2_565 . 72.75(8)
O5 Nd2 O1 2_565 . 118.74(8)
O5 Nd2 O1 . . 71.64(8)
O1 Nd2 O1 2_565 . 51.48(11)
O4 Nd2 OW3 . 2_565 141.63(9)
O4 Nd2 OW3 2_565 2_565 72.13(9)
O5 Nd2 OW3 2_565 2_565 69.98(9)
O5 Nd2 OW3 . 2_565 101.07(10)
O1 Nd2 OW3 2_565 2_565 135.64(9)
O1 Nd2 OW3 . 2_565 139.06(9)
O4 Nd2 OW3 . . 72.13(9)
O4 Nd2 OW3 2_565 . 141.63(9)
O5 Nd2 OW3 2_565 . 101.07(10)
O5 Nd2 OW3 . . 69.98(9)
O1 Nd2 OW3 2_565 . 139.06(9)
O1 Nd2 OW3 . . 135.64(9)
OW3 Nd2 OW3 2_565 . 70.59(13)
O4 Nd2 O3 . 4_565 120.36(9)
O4 Nd2 O3 2_565 4_565 62.32(9)
O5 Nd2 O3 2_565 4_565 130.16(8)
O5 Nd2 O3 . 4_565 48.87(7)
O1 Nd2 O3 2_565 4_565 116.91(8)
O1 Nd2 O3 . 4_565 70.95(8)
OW3 Nd2 O3 2_565 4_565 74.51(9)
OW3 Nd2 O3 . 4_565 98.79(9)
O4 Nd2 O3 . 3 62.32(9)
O4 Nd2 O3 2_565 3 120.36(9)
O5 Nd2 O3 2_565 3 48.87(7)
O5 Nd2 O3 . 3 130.16(8)
O1 Nd2 O3 2_565 3 70.95(8)
O1 Nd2 O3 . 3 116.91(8)
OW3 Nd2 O3 2_565 3 98.79(9)
OW3 Nd2 O3 . 3 74.51(9)
O3 Nd2 O3 4_565 3 171.97(11)
O2 C1 O1 . . 122.2(2)
O2 C1 O1 . 2_565 122.2(2)
O1 C1 O1 . 2_565 115.5(5)
O4 C2 O3 4_565 4_565 125.6(3)
O4 C2 O5 4_565 . 117.4(3)
O3 C2 O5 4_565 . 117.0(3)
O4 C2 O1 4_565 . 113.5(2)

loop_
_geom_bond_atom_site_label_1
_geom_bond_atom_site_label_2
_geom_bond_site_symmetry_2
_geom_bond_distance
Nd1 O5 . 2.491(2)
Nd1 O5 2 2.491(2)
Nd1 O3 2 2.492(2)
Nd1 O3 . 2.492(2)
Nd1 OW1 2 2.581(3)
Nd1 OW1 . 2.581(3)
Nd1 OW2 . 2.582(3)
Nd1 OW2 2 2.582(3)
Nd1 O4 4_565 2.762(3)
Nd1 O4 3_545 2.762(3)
Nd1 C2 . 3.051(3)
Nd1 C2 2 3.051(3)
Nd2 O4 . 2.499(3)
Nd2 O4 2_565 2.499(3)
Nd2 O5 2_565 2.513(2)
Nd2 O5 . 2.513(2)
Nd2 O1 2_565 2.514(2)
Nd2 O1 . 2.514(2)
Nd2 OW3 2_565 2.591(3)
Nd2 OW3 . 2.591(3)
Nd2 O3 4_565 2.759(3)
Nd2 O3 3 2.759(3)
Nd2 C1 . 2.953(6)
Nd2 C2 2_565 3.040(3)
C1 O2 . 1.243(8)
C1 O1 . 1.291(4)
C1 O1 2_565 1.291(4)
C2 O4 4_565 1.263(4)
C2 O3 4_565 1.272(4)
C2 O5 . 1.300(4)

loop_
_geom_hbond_atom_site_label_D
_geom_hbond_atom_site_label_A
_geom_hbond_site_symmetry_A
_geom_hbond_distance_DA
_geom_hbond_publ_flag
OW1 O1 . 2.645(4) y
OW1 OW1 2 2.772(5) y
OW1 OW4 8_655 2.792(5) y
OW1 OW3 4_565 2.795(4) y
OW2 O1 4_465 2.645(3) y
OW2 OW2 2 2.786(5) y
OW2 O5 . 2.815(4) y
OW2 OW4 2 2.833(5) y
OW3 O2 7_576 2.626(5) y
OW3 OW1 4_465 2.795(4) y
OW3 O5 . 2.928(4) y
OW3 OW3 2_565 2.994(6) y
OW4 OW1 8_656 2.792(5) y
OW4 OW2 2 2.833(5) y
OW4 OW4 5_666 2.909(9) y
OW4 OW2 2 3.231(6) y
